data_7718116
loop_
_publ_author_name
'Avagyan, Nane A.'
'Zonov, Roman V.'
'Lemport, Pavel S.'
'Evsiunina, Mariia V.'
'Matveev, Petr I.'
'Roznyatovsky, Vitaly A.'
'Averin, Alexei D.'
'Kalle, Paulina'
'Tafeenko, Victor A.'
'Soloveva, Svetlana A.'
'Nelyubina, Yulia V.'
'Petrov, Vladimir G.'
'Ustynyuk, Yuri A.'
'Nenajdenko, Valentine G.'

_publ_section_title
;
 Steric hindrance of phenanthroline diamides enables a hundredfold
 increase in Am(III) extraction efficiency.
;
_journal_issue 13
_journal_name_full 'Dalton transactions (Cambridge, England : 2003)'
_journal_page_first 5425
_journal_page_last 5437
_journal_paper_doi 10.1039/d5dt00076a
_journal_volume 54
_journal_year 2025
_chemical_formula_moiety 'C38 H42 N7 Nd O11, 2(C2 H3 N)'
_chemical_formula_sum 'C42 H48 N9 Nd O11'
_chemical_formula_weight 999.13
_space_group_crystal_system triclinic
_space_group_IT_number 2
_space_group_name_Hall '-P 1'
_space_group_name_H-M_alt 'P -1'
_atom_sites_solution_hydrogens geom
_atom_sites_solution_primary dual
_audit_creation_date 2025-02-04
_audit_creation_method
;
Olex2 1.5
(compiled 2024.02.16 svn.r378c4104 for OlexSys, GUI svn.r6928)
;
_audit_update_record
;
2025-02-04 deposited with the CCDC.	2025-02-24 downloaded from the CCDC.
;
_cell_angle_alpha 91.283(2)
_cell_angle_beta 94.503(2)
_cell_angle_gamma 95.966(2)
_cell_formula_units_Z 2
_cell_length_a 11.5336(7)
_cell_length_b 11.8801(7)
_cell_length_c 16.3612(10)
_cell_measurement_reflns_used 9965
_cell_measurement_temperature 150
_cell_measurement_theta_max 26.424
_cell_measurement_theta_min 2.345
_cell_volume 2221.7(2)
_computing_cell_refinement 'SAINT v8.37A (Bruker, 2015)'
_computing_data_collection 'APEX3 v.2017.3_0 (Bruker AXS, 2017)'
_computing_data_reduction 'SAINT v8.37A (Bruker, 2015)'
_computing_molecular_graphics 'Olex2 1.5 (Dolomanov et al., 2009)'
_computing_publication_material 'Olex2 1.5 (Dolomanov et al., 2009)'
_computing_structure_refinement 'SHELXL 2018/3 (Sheldrick, 2015)'
_computing_structure_solution 'SHELXT 2014/5 (Sheldrick, 2014)'
_diffrn_ambient_temperature 150
_diffrn_measured_fraction_theta_full 0.989
_diffrn_measured_fraction_theta_max 0.989
_diffrn_measurement_device_type 'Bruker SMART Photon II'
_diffrn_measurement_method \w-scan
_diffrn_radiation_monochromator graphite
_diffrn_radiation_type MoK\a
_diffrn_radiation_wavelength 0.71073
_diffrn_reflns_av_R_equivalents 0.0523
_diffrn_reflns_av_unetI/netI 0.0695
_diffrn_reflns_Laue_measured_fraction_full 0.989
_diffrn_reflns_Laue_measured_fraction_max 0.989
_diffrn_reflns_limit_h_max 13
_diffrn_reflns_limit_h_min -13
_diffrn_reflns_limit_k_max 14
_diffrn_reflns_limit_k_min -14
_diffrn_reflns_limit_l_max 19
_diffrn_reflns_limit_l_min -19
_diffrn_reflns_number 22995
_diffrn_reflns_point_group_measured_fraction_full 0.989
_diffrn_reflns_point_group_measured_fraction_max 0.989
_diffrn_reflns_theta_full 25.000
_diffrn_reflns_theta_max 25.000
_diffrn_reflns_theta_min 2.257
_diffrn_source_current 30.0
_diffrn_source_power 1.5
_diffrn_source_target Mo
_diffrn_source_type 'fine-focus sealed X-ray tube'
_diffrn_source_voltage 50.0
_exptl_absorpt_coefficient_mu 1.237
_exptl_absorpt_correction_T_max 0.7454
_exptl_absorpt_correction_T_min 0.6010
_exptl_absorpt_correction_type multi-scan
_exptl_absorpt_process_details
;
SADABS-2016/2 (Bruker,2016/2) was used for absorption correction.
wR2(int) was 0.1017 before and 0.0577 after correction.
The Ratio of minimum to maximum transmission is 0.8063.
The \l/2 correction factor is Not present.
;
_exptl_crystal_colour colourless
_exptl_crystal_colour_primary colourless
_exptl_crystal_density_diffrn 1.494
_exptl_crystal_description plate
_exptl_crystal_F_000 1022
_exptl_crystal_size_max 0.2
_exptl_crystal_size_mid 0.18
_exptl_crystal_size_min 0.02
_refine_diff_density_max 1.319
_refine_diff_density_min -1.682
_refine_diff_density_rms 0.116
_refine_ls_extinction_method none
_refine_ls_goodness_of_fit_ref 1.129
_refine_ls_hydrogen_treatment constr
_refine_ls_matrix_type full
_refine_ls_number_parameters 576
_refine_ls_number_reflns 7738
_refine_ls_number_restraints 0
_refine_ls_restrained_S_all 1.129
_refine_ls_R_factor_all 0.0603
_refine_ls_R_factor_gt 0.0469
_refine_ls_shift/su_max 0.001
_refine_ls_shift/su_mean 0.000
_refine_ls_structure_factor_coef Fsqd
_refine_ls_weighting_details 'w=1/[\s^2^(Fo^2^)+3.9478P] where P=(Fo^2^+2Fc^2^)/3'
_refine_ls_weighting_scheme calc
_refine_ls_wR_factor_gt 0.0745
_refine_ls_wR_factor_ref 0.0773
_reflns_Friedel_coverage 0.000
_reflns_number_gt 6475
_reflns_number_total 7738
_reflns_threshold_expression 'I > 2\s(I)'
_cod_data_source_file d5dt00076a2.cif
_cod_data_source_block nd2108
_cod_depositor_comments 'Adding full bibliography for 7718113--7718120.cif.'
_cod_database_code 7718116
_shelx_shelxl_version_number 2018/3
_shelx_space_group_comment
;
The symmetry employed for this shelxl refinement is uniquely defined
by the following loop, which should always be used as a source of
symmetry information in preference to the above space-group names.
They are only intended as comments.
;
_shelx_estimated_absorpt_t_max 0.976
_shelx_estimated_absorpt_t_min 0.790
_olex2_refinement_description
;
1. Fixed Uiso
 At 1.2 times of:
  All C(H) groups, All C(H,H) groups
 At 1.5 times of:
  All C(H,H,H) groups
2.a Secondary CH2 refined with riding coordinates:
 C21(H21A,H21B), C23(H23A,H23B), C25(H25A,H25B), C33(H33A,H33B), C35(H35A,
 H35B), C37(H37A,H37B)
2.b Aromatic/amide H refined with riding coordinates:
 C2(H2), C3(H3), C8(H8), C9(H9), C10(H10), C11(H11), C17(H17), C18(H18),
 C19(H19), C29(H29), C30(H30), C31(H31)
2.c Idealised Me refined as rotating group:
 C22(H22A,H22B,H22C), C24(H24A,H24B,H24C), C26(H26A,H26B,H26C), C34(H34A,H34B,
 H34C), C36(H36A,H36B,H36C), C38(H38A,H38B,H38C), C39(H39A,H39B,H39C), C41(H41A,
 H41B,H41C)
;
_olex2_submission_special_instructions 'No special instructions were received'

loop_
_space_group_symop_operation_xyz
'x, y, z'
'-x, -y, -z'

loop_
_atom_site_label
_atom_site_type_symbol
_atom_site_fract_x
_atom_site_fract_y
_atom_site_fract_z
_atom_site_U_iso_or_equiv
_atom_site_adp_type
_atom_site_occupancy
_atom_site_site_symmetry_order
_atom_site_calc_flag
_atom_site_refinement_flags_posn
_atom_site_refinement_flags_adp
_atom_site_refinement_flags_occupancy
_atom_site_disorder_assembly
_atom_site_disorder_group
Nd1 Nd 0.51131(2) 0.19936(2) 0.28214(2) 0.01765(8) Uani 1 1 d . . . . .
O1 O 0.4034(3) 0.2403(3) 0.15605(17) 0.0247(7) Uani 1 1 d . . . . .
O2 O 0.5704(2) 0.1425(2) 0.42383(17) 0.0218(7) Uani 1 1 d . . . . .
O3 O 0.3480(3) 0.2619(3) 0.3615(2) 0.0349(8) Uani 1 1 d . . . . .
O4 O 0.3050(3) 0.1027(3) 0.2957(2) 0.0349(8) Uani 1 1 d . . . . .
O5 O 0.1757(3) 0.1722(3) 0.3666(3) 0.0558(11) Uani 1 1 d . . . . .
O6 O 0.5426(3) 0.0605(3) 0.16922(19) 0.0349(8) Uani 1 1 d . . . . .
O7 O 0.5388(3) -0.0127(3) 0.28843(19) 0.0292(8) Uani 1 1 d . . . . .
O8 O 0.6044(3) -0.1045(3) 0.1887(2) 0.0457(10) Uani 1 1 d . . . . .
O9 O 0.6686(3) 0.3046(3) 0.20481(19) 0.0306(8) Uani 1 1 d . . . . .
O10 O 0.7262(3) 0.1746(3) 0.28363(18) 0.0275(8) Uani 1 1 d . . . . .
O11 O 0.8450(3) 0.2558(3) 0.2001(2) 0.0420(9) Uani 1 1 d . . . . .
N1 N 0.4788(3) 0.4119(3) 0.2531(2) 0.0183(8) Uani 1 1 d . . . . .
N2 N 0.5961(3) 0.3575(3) 0.3934(2) 0.0182(8) Uani 1 1 d . . . . .
N3 N 0.2824(3) 0.3361(3) 0.0768(2) 0.0195(8) Uani 1 1 d . . . . .
N4 N 0.7266(3) 0.1549(3) 0.5163(2) 0.0192(8) Uani 1 1 d . . . . .
N5 N 0.2736(3) 0.1790(4) 0.3421(2) 0.0285(10) Uani 1 1 d . . . . .
N6 N 0.5627(3) -0.0218(3) 0.2145(2) 0.0298(10) Uani 1 1 d . . . . .
N7 N 0.7498(3) 0.2463(3) 0.2287(2) 0.0261(9) Uani 1 1 d . . . . .
C1 C 0.4254(4) 0.4378(4) 0.1819(2) 0.0168(10) Uani 1 1 d . . . . .
C2 C 0.4280(4) 0.5492(4) 0.1545(3) 0.0217(10) Uani 1 1 d . . . . .
H2 H 0.395444 0.564159 0.101248 0.026 Uiso 1 1 calc R U . . .
C3 C 0.4785(4) 0.6357(4) 0.2063(3) 0.0236(11) Uani 1 1 d . . . . .
H3 H 0.481232 0.711540 0.188814 0.028 Uiso 1 1 calc R U . . .
C4 C 0.5266(4) 0.6132(4) 0.2854(3) 0.0196(10) Uani 1 1 d . . . . .
C5 C 0.5290(3) 0.4980(4) 0.3035(3) 0.0173(10) Uani 1 1 d . . . . .
C6 C 0.5862(3) 0.4687(4) 0.3812(3) 0.0182(10) Uani 1 1 d . . . . .
C7 C 0.6272(4) 0.5544(4) 0.4397(3) 0.0177(10) Uani 1 1 d . . . . .
C8 C 0.6185(4) 0.6702(4) 0.4197(3) 0.0229(11) Uani 1 1 d . . . . .
H8 H 0.644943 0.728066 0.459802 0.028 Uiso 1 1 calc R U . . .
C9 C 0.5738(4) 0.6992(4) 0.3456(3) 0.0220(10) Uani 1 1 d . . . . .
H9 H 0.573448 0.776843 0.333053 0.026 Uiso 1 1 calc R U . . .
C10 C 0.6739(4) 0.5203(4) 0.5159(3) 0.0228(11) Uani 1 1 d . . . . .
H10 H 0.699039 0.575235 0.558467 0.027 Uiso 1 1 calc R U . . .
C11 C 0.6833(4) 0.4077(4) 0.5291(3) 0.0208(10) Uani 1 1 d . . . . .
H11 H 0.714691 0.384042 0.580523 0.025 Uiso 1 1 calc R U . . .
C12 C 0.6460(4) 0.3284(4) 0.4656(2) 0.0176(10) Uani 1 1 d . . . . .
C13 C 0.6469(4) 0.2017(4) 0.4686(2) 0.0192(10) Uani 1 1 d . . . . .
C14 C 0.3682(4) 0.3326(4) 0.1354(3) 0.0206(10) Uani 1 1 d . . . . .
C15 C 0.2158(4) 0.4328(4) 0.0648(2) 0.0189(10) Uani 1 1 d . . . . .
C16 C 0.2253(4) 0.4929(4) -0.0074(3) 0.0225(11) Uani 1 1 d . . . . .
C17 C 0.1636(4) 0.5871(4) -0.0165(3) 0.0271(11) Uani 1 1 d . . . . .
H17 H 0.168595 0.629640 -0.064776 0.033 Uiso 1 1 calc R U . . .
C18 C 0.0952(4) 0.6195(4) 0.0438(3) 0.0307(12) Uani 1 1 d . . . . .
H18 H 0.055027 0.685029 0.037527 0.037 Uiso 1 1 calc R U . . .
C19 C 0.0856(4) 0.5563(4) 0.1130(3) 0.0283(12) Uani 1 1 d . . . . .
H19 H 0.036492 0.578249 0.153110 0.034 Uiso 1 1 calc R U . . .
C20 C 0.1447(4) 0.4621(4) 0.1262(3) 0.0221(11) Uani 1 1 d . . . . .
C21 C 0.1305(4) 0.3970(4) 0.2031(3) 0.0298(12) Uani 1 1 d . . . . .
H21A H 0.174265 0.329770 0.200548 0.036 Uiso 1 1 calc R U . . .
H21B H 0.046824 0.369812 0.205541 0.036 Uiso 1 1 calc R U . . .
C22 C 0.1734(4) 0.4661(4) 0.2817(3) 0.0341(13) Uani 1 1 d . . . . .
H22A H 0.256961 0.491140 0.280795 0.051 Uiso 1 1 calc R U . . .
H22B H 0.160886 0.419157 0.329320 0.051 Uiso 1 1 calc R U . . .
H22C H 0.129783 0.532363 0.285224 0.051 Uiso 1 1 calc R U . . .
C23 C 0.3008(4) 0.4625(4) -0.0741(3) 0.0274(11) Uani 1 1 d . . . . .
H23A H 0.349250 0.402921 -0.054608 0.033 Uiso 1 1 calc R U . . .
H23B H 0.354205 0.529975 -0.085729 0.033 Uiso 1 1 calc R U . . .
C24 C 0.2283(4) 0.4205(5) -0.1531(3) 0.0382(13) Uani 1 1 d . . . . .
H24A H 0.280722 0.403092 -0.194910 0.057 Uiso 1 1 calc R U . . .
H24B H 0.180346 0.479289 -0.172690 0.057 Uiso 1 1 calc R U . . .
H24C H 0.177463 0.351981 -0.142331 0.057 Uiso 1 1 calc R U . . .
C25 C 0.2358(4) 0.2285(4) 0.0316(3) 0.0269(11) Uani 1 1 d . . . . .
H25A H 0.301822 0.184402 0.021407 0.032 Uiso 1 1 calc R U . . .
H25B H 0.198186 0.246599 -0.022252 0.032 Uiso 1 1 calc R U . . .
C26 C 0.1482(4) 0.1564(4) 0.0773(3) 0.0387(13) Uani 1 1 d . . . . .
H26A H 0.118519 0.088479 0.043929 0.058 Uiso 1 1 calc R U . . .
H26B H 0.083110 0.199815 0.088381 0.058 Uiso 1 1 calc R U . . .
H26C H 0.186182 0.134151 0.129295 0.058 Uiso 1 1 calc R U . . .
C27 C 0.8301(4) 0.2138(4) 0.5620(3) 0.0205(10) Uani 1 1 d . . . . .
C28 C 0.8321(4) 0.2141(4) 0.6482(3) 0.0228(11) Uani 1 1 d . . . . .
C29 C 0.9363(4) 0.2548(4) 0.6926(3) 0.0279(11) Uani 1 1 d . . . . .
H29 H 0.941176 0.255104 0.750795 0.033 Uiso 1 1 calc R U . . .
C30 C 1.0332(4) 0.2949(4) 0.6527(3) 0.0336(13) Uani 1 1 d . . . . .
H30 H 1.104327 0.321044 0.683813 0.040 Uiso 1 1 calc R U . . .
C31 C 1.0276(4) 0.2974(4) 0.5686(3) 0.0311(12) Uani 1 1 d . . . . .
H31 H 1.094248 0.327150 0.542394 0.037 Uiso 1 1 calc R U . . .
C32 C 0.9255(4) 0.2570(4) 0.5211(3) 0.0250(11) Uani 1 1 d . . . . .
C33 C 0.9248(4) 0.2642(4) 0.4287(3) 0.0308(12) Uani 1 1 d . . . . .
H33A H 0.853684 0.219264 0.402843 0.037 Uiso 1 1 calc R U . . .
H33B H 0.993628 0.230551 0.410114 0.037 Uiso 1 1 calc R U . . .
C34 C 0.9274(4) 0.3866(4) 0.4001(3) 0.0391(13) Uani 1 1 d . . . . .
H34A H 0.930346 0.387397 0.340445 0.059 Uiso 1 1 calc R U . . .
H34B H 0.996699 0.431816 0.426523 0.059 Uiso 1 1 calc R U . . .
H34C H 0.856814 0.418621 0.415208 0.059 Uiso 1 1 calc R U . . .
C35 C 0.7223(4) 0.1769(4) 0.6897(3) 0.0288(11) Uani 1 1 d . . . . .
H35A H 0.687323 0.103427 0.664434 0.035 Uiso 1 1 calc R U . . .
H35B H 0.665455 0.232708 0.678168 0.035 Uiso 1 1 calc R U . . .
C36 C 0.7384(4) 0.1641(4) 0.7818(3) 0.0371(13) Uani 1 1 d . . . . .
H36A H 0.794324 0.108992 0.794378 0.056 Uiso 1 1 calc R U . . .
H36B H 0.663091 0.137702 0.802406 0.056 Uiso 1 1 calc R U . . .
H36C H 0.768210 0.237436 0.808196 0.056 Uiso 1 1 calc R U . . .
C37 C 0.7219(4) 0.0296(4) 0.5146(3) 0.0285(12) Uani 1 1 d . . . . .
H37A H 0.639195 -0.003380 0.508099 0.034 Uiso 1 1 calc R U . . .
H37B H 0.756938 0.005109 0.567577 0.034 Uiso 1 1 calc R U . . .
C38 C 0.7862(5) -0.0154(4) 0.4456(3) 0.0398(14) Uani 1 1 d . . . . .
H38A H 0.749141 0.004823 0.392750 0.060 Uiso 1 1 calc R U . . .
H38B H 0.783184 -0.098027 0.448113 0.060 Uiso 1 1 calc R U . . .
H38C H 0.867992 0.017765 0.451203 0.060 Uiso 1 1 calc R U . . .
N8 N 0.5442(5) 0.2565(5) -0.0139(3) 0.0589(15) Uani 1 1 d . . . . .
C39 C 0.6670(6) 0.0865(6) -0.0038(4) 0.078(2) Uani 1 1 d . . . . .
H39A H 0.641276 0.032891 -0.049584 0.116 Uiso 1 1 calc R U . . .
H39B H 0.656443 0.048818 0.048190 0.116 Uiso 1 1 calc R U . . .
H39C H 0.749883 0.113338 -0.006532 0.116 Uiso 1 1 calc R U . . .
C40 C 0.5980(5) 0.1824(6) -0.0088(3) 0.0480(16) Uani 1 1 d . . . . .
N9 N 0.0382(5) 0.1232(5) -0.1202(3) 0.0756(18) Uani 1 1 d . . . . .
C41 C 0.0529(7) -0.0065(6) -0.2459(4) 0.092(3) Uani 1 1 d . . . . .
H41A H 0.090866 0.036875 -0.288502 0.138 Uiso 1 1 calc R U . . .
H41B H -0.026672 -0.035995 -0.266647 0.138 Uiso 1 1 calc R U . . .
H41C H 0.097772 -0.069680 -0.230854 0.138 Uiso 1 1 calc R U . . .
C42 C 0.0483(5) 0.0664(6) -0.1744(4) 0.0516(16) Uani 1 1 d . . . . .

loop_
_atom_site_aniso_label
_atom_site_aniso_U_11
_atom_site_aniso_U_22
_atom_site_aniso_U_33
_atom_site_aniso_U_23
_atom_site_aniso_U_13
_atom_site_aniso_U_12
Nd1 0.01879(13) 0.01848(14) 0.01557(12) 0.00038(9) 0.00121(9) 0.00167(9)
O1 0.0273(18) 0.0234(19) 0.0227(17) 0.0013(14) -0.0047(14) 0.0044(15)
O2 0.0232(17) 0.0189(17) 0.0214(16) 0.0004(13) -0.0026(14) -0.0044(14)
O3 0.037(2) 0.028(2) 0.040(2) -0.0060(16) 0.0104(17) 0.0008(17)
O4 0.033(2) 0.029(2) 0.042(2) -0.0074(17) 0.0088(17) -0.0008(16)
O5 0.033(2) 0.053(3) 0.086(3) 0.018(2) 0.027(2) 0.0096(19)
O6 0.057(2) 0.023(2) 0.0260(18) 0.0023(15) -0.0018(17) 0.0114(17)
O7 0.036(2) 0.025(2) 0.0269(19) -0.0022(15) 0.0048(16) 0.0040(15)
O8 0.066(3) 0.024(2) 0.051(2) -0.0025(18) 0.018(2) 0.0155(19)
O9 0.0275(19) 0.032(2) 0.0347(19) 0.0126(16) 0.0031(16) 0.0111(16)
O10 0.0260(18) 0.033(2) 0.0249(17) 0.0112(15) 0.0050(15) 0.0045(15)
O11 0.025(2) 0.054(3) 0.050(2) 0.0161(19) 0.0160(18) 0.0062(18)
N1 0.017(2) 0.022(2) 0.0162(19) 0.0004(16) 0.0003(16) 0.0024(16)
N2 0.020(2) 0.019(2) 0.0160(19) -0.0007(16) 0.0021(16) 0.0003(16)
N3 0.019(2) 0.021(2) 0.0178(19) 0.0022(16) -0.0026(17) 0.0036(17)
N4 0.018(2) 0.020(2) 0.0181(19) 0.0007(16) -0.0036(17) 0.0006(17)
N5 0.022(2) 0.030(3) 0.035(2) 0.014(2) 0.005(2) 0.006(2)
N6 0.034(2) 0.022(3) 0.032(2) -0.003(2) 0.001(2) 0.001(2)
N7 0.026(2) 0.027(2) 0.025(2) 0.0008(19) 0.005(2) -0.0024(19)
C1 0.015(2) 0.023(3) 0.015(2) -0.0009(19) 0.0093(19) 0.0057(19)
C2 0.014(2) 0.030(3) 0.021(2) 0.005(2) -0.003(2) 0.003(2)
C3 0.017(2) 0.025(3) 0.029(3) 0.006(2) 0.004(2) 0.004(2)
C4 0.014(2) 0.021(3) 0.024(2) 0.003(2) 0.002(2) 0.0015(19)
C5 0.012(2) 0.019(3) 0.021(2) 0.0021(19) 0.0037(19) 0.0006(19)
C6 0.013(2) 0.021(3) 0.022(2) 0.003(2) 0.0047(19) 0.0030(19)
C7 0.015(2) 0.017(3) 0.021(2) -0.0007(19) 0.0019(19) 0.0010(19)
C8 0.025(3) 0.017(3) 0.025(3) -0.003(2) -0.003(2) -0.001(2)
C9 0.024(3) 0.015(3) 0.027(3) 0.004(2) 0.006(2) 0.002(2)
C10 0.022(3) 0.023(3) 0.024(3) -0.002(2) 0.002(2) 0.005(2)
C11 0.022(2) 0.023(3) 0.017(2) 0.001(2) -0.001(2) 0.004(2)
C12 0.017(2) 0.021(3) 0.015(2) 0.0021(19) 0.0036(19) 0.0031(19)
C13 0.021(3) 0.022(3) 0.016(2) 0.002(2) 0.005(2) 0.002(2)
C14 0.020(2) 0.026(3) 0.017(2) 0.002(2) 0.001(2) 0.005(2)
C15 0.017(2) 0.021(3) 0.018(2) 0.0005(19) -0.002(2) 0.0004(19)
C16 0.017(2) 0.028(3) 0.022(2) 0.002(2) -0.004(2) 0.000(2)
C17 0.025(3) 0.028(3) 0.027(3) 0.004(2) -0.008(2) 0.001(2)
C18 0.028(3) 0.027(3) 0.036(3) -0.003(2) -0.009(2) 0.008(2)
C19 0.021(3) 0.034(3) 0.028(3) -0.009(2) -0.001(2) 0.002(2)
C20 0.014(2) 0.030(3) 0.021(2) 0.000(2) -0.002(2) -0.001(2)
C21 0.024(3) 0.040(3) 0.025(3) 0.002(2) 0.006(2) -0.002(2)
C22 0.032(3) 0.049(3) 0.022(3) -0.001(2) 0.005(2) 0.003(3)
C23 0.020(3) 0.039(3) 0.023(3) 0.011(2) 0.003(2) 0.004(2)
C24 0.029(3) 0.063(4) 0.025(3) 0.001(3) 0.007(2) 0.012(3)
C25 0.034(3) 0.021(3) 0.023(3) -0.003(2) -0.011(2) 0.002(2)
C26 0.043(3) 0.034(3) 0.034(3) -0.002(2) -0.010(3) -0.010(3)
C27 0.020(2) 0.018(3) 0.024(2) 0.002(2) -0.003(2) 0.004(2)
C28 0.024(3) 0.020(3) 0.025(3) 0.001(2) -0.002(2) 0.007(2)
C29 0.030(3) 0.028(3) 0.025(3) -0.003(2) -0.004(2) 0.006(2)
C30 0.021(3) 0.040(3) 0.037(3) -0.005(2) -0.010(2) 0.001(2)
C31 0.019(3) 0.036(3) 0.037(3) -0.001(2) 0.002(2) 0.001(2)
C32 0.024(3) 0.024(3) 0.028(3) -0.001(2) 0.003(2) 0.008(2)
C33 0.025(3) 0.040(3) 0.028(3) -0.003(2) 0.009(2) 0.002(2)
C34 0.038(3) 0.049(4) 0.030(3) 0.007(3) 0.012(3) -0.004(3)
C35 0.033(3) 0.030(3) 0.024(3) 0.001(2) 0.002(2) 0.005(2)
C36 0.035(3) 0.049(4) 0.026(3) 0.004(2) 0.005(2) 0.001(3)
C37 0.035(3) 0.019(3) 0.030(3) 0.003(2) -0.007(2) 0.000(2)
C38 0.049(3) 0.025(3) 0.046(3) -0.003(3) 0.005(3) 0.009(3)
N8 0.056(4) 0.068(4) 0.052(3) 0.024(3) 0.002(3) 0.000(3)
C39 0.103(6) 0.089(6) 0.052(4) 0.018(4) 0.031(4) 0.041(5)
C40 0.050(4) 0.066(5) 0.027(3) 0.012(3) 0.006(3) -0.006(3)
N9 0.087(5) 0.081(5) 0.053(4) -0.002(3) -0.025(3) 0.003(4)
C41 0.127(7) 0.084(6) 0.079(5) -0.001(5) 0.030(5) 0.059(5)
C42 0.044(4) 0.058(4) 0.052(4) 0.014(3) -0.011(3) 0.012(3)

loop_
_atom_type_symbol
_atom_type_description
_atom_type_scat_dispersion_real
_atom_type_scat_dispersion_imag
_atom_type_scat_source
C C 0.0033 0.0016 'International Tables Vol C Tables 4.2.6.8 and 6.1.1.4'
H H 0.0000 0.0000 'International Tables Vol C Tables 4.2.6.8 and 6.1.1.4'
N N 0.0061 0.0033 'International Tables Vol C Tables 4.2.6.8 and 6.1.1.4'
O O 0.0106 0.0060 'International Tables Vol C Tables 4.2.6.8 and 6.1.1.4'
Nd Nd -0.1943 3.0179 'International Tables Vol C Tables 4.2.6.8 and 6.1.1.4'

loop_
_geom_angle_atom_site_label_1
_geom_angle_atom_site_label_2
_geom_angle_atom_site_label_3
_geom_angle
_geom_angle_site_symmetry_1
_geom_angle_site_symmetry_3
_geom_angle_publ_flag
O1 Nd1 O2 164.92(9) . . ?
O1 Nd1 O3 89.42(10) . . ?
O1 Nd1 O4 75.95(10) . . ?
O1 Nd1 O6 69.30(10) . . ?
O1 Nd1 O7 111.07(10) . . ?
O1 Nd1 O9 77.98(10) . . ?
O1 Nd1 O10 120.11(10) . . ?
O1 Nd1 N1 61.49(10) . . ?
O1 Nd1 N2 122.91(10) . . ?
O1 Nd1 N6 91.80(11) . . ?
O1 Nd1 N7 98.24(10) . . ?
O2 Nd1 O3 78.19(10) . . ?
O2 Nd1 O4 89.41(10) . . ?
O2 Nd1 O6 115.32(10) . . ?
O2 Nd1 O7 67.78(9) . . ?
O2 Nd1 O9 116.82(10) . . ?
O2 Nd1 O10 74.29(9) . . ?
O2 Nd1 N1 120.25(10) . . ?
O2 Nd1 N2 60.87(10) . . ?
O2 Nd1 N6 90.68(10) . . ?
O2 Nd1 N7 96.80(10) . . ?
O3 Nd1 O4 49.86(10) . . ?
O3 Nd1 O7 115.40(10) . . ?
O3 Nd1 N1 69.05(10) . . ?
O3 Nd1 N2 69.97(11) . . ?
O3 Nd1 N6 133.81(11) . . ?
O3 Nd1 N7 149.08(10) . . ?
O4 Nd1 O7 75.91(10) . . ?
O4 Nd1 N1 104.05(11) . . ?
O4 Nd1 N2 117.63(10) . . ?
O4 Nd1 N6 85.85(11) . . ?
O4 Nd1 N7 160.98(10) . . ?
O6 Nd1 O3 139.91(11) . . ?
O6 Nd1 O4 91.16(11) . . ?
O6 Nd1 O7 50.01(10) . . ?
O6 Nd1 O9 76.43(11) . . ?
O6 Nd1 O10 70.55(10) . . ?
O6 Nd1 N1 122.11(10) . . ?
O6 Nd1 N2 150.10(11) . . ?
O6 Nd1 N6 25.14(10) . . ?
O6 Nd1 N7 69.92(11) . . ?
O7 Nd1 N1 171.93(10) . . ?
O7 Nd1 N2 125.97(10) . . ?
O7 Nd1 N6 25.22(10) . . ?
O7 Nd1 N7 89.78(11) . . ?
O9 Nd1 O3 133.48(10) . . ?
O9 Nd1 O4 153.71(10) . . ?
O9 Nd1 O7 110.91(10) . . ?
O9 Nd1 N1 65.56(10) . . ?
O9 Nd1 N2 79.86(10) . . ?
O9 Nd1 N6 91.65(11) . . ?
O9 Nd1 N7 25.18(10) . . ?
O10 Nd1 O3 146.71(10) . . ?
O10 Nd1 O4 146.15(10) . . ?
O10 Nd1 O7 70.50(10) . . ?
O10 Nd1 O9 50.52(10) . . ?
O10 Nd1 N1 109.80(10) . . ?
O10 Nd1 N2 80.37(10) . . ?
O10 Nd1 N6 65.35(10) . . ?
O10 Nd1 N7 25.46(9) . . ?
N1 Nd1 N2 61.42(10) . . ?
N1 Nd1 N6 147.09(11) . . ?
N1 Nd1 N7 88.36(11) . . ?
N2 Nd1 N6 140.79(11) . . ?
N2 Nd1 N7 80.88(10) . . ?
N7 Nd1 N6 76.14(11) . . ?
C14 O1 Nd1 127.9(3) . . ?
C13 O2 Nd1 121.2(3) . . ?
N5 O3 Nd1 97.6(3) . . ?
N5 O4 Nd1 95.9(2) . . ?
N6 O6 Nd1 97.3(2) . . ?
N6 O7 Nd1 94.7(2) . . ?
N7 O9 Nd1 96.4(2) . . ?
N7 O10 Nd1 96.4(2) . . ?
C1 N1 Nd1 119.8(3) . . ?
C1 N1 C5 117.9(4) . . ?
C5 N1 Nd1 121.6(3) . . ?
C6 N2 Nd1 121.7(3) . . ?
C12 N2 Nd1 120.1(3) . . ?
C12 N2 C6 118.2(4) . . ?
C14 N3 C15 123.6(4) . . ?
C14 N3 C25 118.2(4) . . ?
C15 N3 C25 117.1(3) . . ?
C13 N4 C27 126.7(4) . . ?
C13 N4 C37 118.0(4) . . ?
C27 N4 C37 114.7(3) . . ?
O3 N5 Nd1 57.7(2) . . ?
O3 N5 O4 116.7(4) . . ?
O4 N5 Nd1 59.0(2) . . ?
O5 N5 Nd1 179.1(3) . . ?
O5 N5 O3 121.7(4) . . ?
O5 N5 O4 121.7(4) . . ?
O6 N6 Nd1 57.6(2) . . ?
O7 N6 Nd1 60.0(2) . . ?
O7 N6 O6 116.4(4) . . ?
O8 N6 Nd1 168.4(3) . . ?
O8 N6 O6 121.9(4) . . ?
O8 N6 O7 121.6(4) . . ?
O9 N7 Nd1 58.5(2) . . ?
O9 N7 O10 116.2(4) . . ?
O10 N7 Nd1 58.1(2) . . ?
O11 N7 Nd1 172.7(3) . . ?
O11 N7 O9 122.4(4) . . ?
O11 N7 O10 121.4(4) . . ?
N1 C1 C2 122.8(4) . . ?
N1 C1 C14 111.1(4) . . ?
C2 C1 C14 126.1(4) . . ?
C1 C2 H2 120.7 . . ?
C3 C2 C1 118.5(4) . . ?
C3 C2 H2 120.7 . . ?
C2 C3 H3 119.7 . . ?
C2 C3 C4 120.6(4) . . ?
C4 C3 H3 119.7 . . ?
C3 C4 C5 116.0(4) . . ?
C3 C4 C9 124.2(4) . . ?
C5 C4 C9 119.8(4) . . ?
N1 C5 C4 123.6(4) . . ?
N1 C5 C6 117.4(4) . . ?
C4 C5 C6 119.0(4) . . ?
N2 C6 C5 117.3(4) . . ?
N2 C6 C7 123.2(4) . . ?
C7 C6 C5 119.5(4) . . ?
C6 C7 C8 119.3(4) . . ?
C6 C7 C10 117.0(4) . . ?
C10 C7 C8 123.8(4) . . ?
C7 C8 H8 119.1 . . ?
C9 C8 C7 121.8(4) . . ?
C9 C8 H8 119.1 . . ?
C4 C9 H9 119.8 . . ?
C8 C9 C4 120.3(4) . . ?
C8 C9 H9 119.8 . . ?
C7 C10 H10 120.0 . . ?
C11 C10 C7 120.1(4) . . ?
C11 C10 H10 120.0 . . ?
C10 C11 H11 120.5 . . ?
C10 C11 C12 119.0(4) . . ?
C12 C11 H11 120.5 . . ?
N2 C12 C11 122.4(4) . . ?
N2 C12 C13 110.7(4) . . ?
C11 C12 C13 126.8(4) . . ?
O2 C13 N4 121.4(4) . . ?
O2 C13 C12 117.1(4) . . ?
N4 C13 C12 121.6(4) . . ?
O1 C14 N3 120.8(4) . . ?
O1 C14 C1 116.9(4) . . ?
N3 C14 C1 122.3(4) . . ?
C16 C15 N3 118.6(4) . . ?
C16 C15 C20 122.7(4) . . ?
C20 C15 N3 118.7(4) . . ?
C15 C16 C23 123.5(4) . . ?
C17 C16 C15 117.7(4) . . ?
C17 C16 C23 118.8(4) . . ?
C16 C17 H17 119.5 . . ?
C18 C17 C16 120.9(4) . . ?
C18 C17 H17 119.5 . . ?
C17 C18 H18 120.2 . . ?
C19 C18 C17 119.6(5) . . ?
C19 C18 H18 120.2 . . ?
C18 C19 H19 118.7 . . ?
C18 C19 C20 122.5(4) . . ?
C20 C19 H19 118.7 . . ?
C15 C20 C21 123.7(4) . . ?
C19 C20 C15 116.6(4) . . ?
C19 C20 C21 119.8(4) . . ?
C20 C21 H21A 108.8 . . ?
C20 C21 H21B 108.8 . . ?
C20 C21 C22 113.7(4) . . ?
H21A C21 H21B 107.7 . . ?
C22 C21 H21A 108.8 . . ?
C22 C21 H21B 108.8 . . ?
C21 C22 H22A 109.5 . . ?
C21 C22 H22B 109.5 . . ?
C21 C22 H22C 109.5 . . ?
H22A C22 H22B 109.5 . . ?
H22A C22 H22C 109.5 . . ?
H22B C22 H22C 109.5 . . ?
C16 C23 H23A 109.2 . . ?
C16 C23 H23B 109.2 . . ?
C16 C23 C24 112.2(4) . . ?
H23A C23 H23B 107.9 . . ?
C24 C23 H23A 109.2 . . ?
C24 C23 H23B 109.2 . . ?
C23 C24 H24A 109.5 . . ?
C23 C24 H24B 109.5 . . ?
C23 C24 H24C 109.5 . . ?
H24A C24 H24B 109.5 . . ?
H24A C24 H24C 109.5 . . ?
H24B C24 H24C 109.5 . . ?
N3 C25 H25A 109.0 . . ?
N3 C25 H25B 109.0 . . ?
N3 C25 C26 113.1(4) . . ?
H25A C25 H25B 107.8 . . ?
C26 C25 H25A 109.0 . . ?
C26 C25 H25B 109.0 . . ?
C25 C26 H26A 109.5 . . ?
C25 C26 H26B 109.5 . . ?
C25 C26 H26C 109.5 . . ?
H26A C26 H26B 109.5 . . ?
H26A C26 H26C 109.5 . . ?
H26B C26 H26C 109.5 . . ?
C28 C27 N4 116.8(4) . . ?
C32 C27 N4 120.3(4) . . ?
C32 C27 C28 122.6(4) . . ?
C27 C28 C35 120.5(4) . . ?
C29 C28 C27 117.4(4) . . ?
C29 C28 C35 122.0(4) . . ?
C28 C29 H29 119.7 . . ?
C30 C29 C28 120.7(4) . . ?
C30 C29 H29 119.7 . . ?
C29 C30 H30 119.7 . . ?
C31 C30 C29 120.7(4) . . ?
C31 C30 H30 119.7 . . ?
C30 C31 H31 119.5 . . ?
C30 C31 C32 121.1(4) . . ?
C32 C31 H31 119.5 . . ?
C27 C32 C31 117.5(4) . . ?
C27 C32 C33 124.2(4) . . ?
C31 C32 C33 118.2(4) . . ?
C32 C33 H33A 109.1 . . ?
C32 C33 H33B 109.1 . . ?
C32 C33 C34 112.3(4) . . ?
H33A C33 H33B 107.9 . . ?
C34 C33 H33A 109.1 . . ?
C34 C33 H33B 109.1 . . ?
C33 C34 H34A 109.5 . . ?
C33 C34 H34B 109.5 . . ?
C33 C34 H34C 109.5 . . ?
H34A C34 H34B 109.5 . . ?
H34A C34 H34C 109.5 . . ?
H34B C34 H34C 109.5 . . ?
C28 C35 H35A 108.3 . . ?
C28 C35 H35B 108.3 . . ?
C28 C35 C36 115.8(4) . . ?
H35A C35 H35B 107.4 . . ?
C36 C35 H35A 108.3 . . ?
C36 C35 H35B 108.3 . . ?
C35 C36 H36A 109.5 . . ?
C35 C36 H36B 109.5 . . ?
C35 C36 H36C 109.5 . . ?
H36A C36 H36B 109.5 . . ?
H36A C36 H36C 109.5 . . ?
H36B C36 H36C 109.5 . . ?
N4 C37 H37A 109.1 . . ?
N4 C37 H37B 109.1 . . ?
N4 C37 C38 112.5(4) . . ?
H37A C37 H37B 107.8 . . ?
C38 C37 H37A 109.1 . . ?
C38 C37 H37B 109.1 . . ?
C37 C38 H38A 109.5 . . ?
C37 C38 H38B 109.5 . . ?
C37 C38 H38C 109.5 . . ?
H38A C38 H38B 109.5 . . ?
H38A C38 H38C 109.5 . . ?
H38B C38 H38C 109.5 . . ?
H39A C39 H39B 109.5 . . ?
H39A C39 H39C 109.5 . . ?
H39B C39 H39C 109.5 . . ?
C40 C39 H39A 109.5 . . ?
C40 C39 H39B 109.5 . . ?
C40 C39 H39C 109.5 . . ?
N8 C40 C39 179.1(7) . . ?
H41A C41 H41B 109.5 . . ?
H41A C41 H41C 109.5 . . ?
H41B C41 H41C 109.5 . . ?
C42 C41 H41A 109.5 . . ?
C42 C41 H41B 109.5 . . ?
C42 C41 H41C 109.5 . . ?
N9 C42 C41 176.1(7) . . ?

loop_
_geom_bond_atom_site_label_1
_geom_bond_atom_site_label_2
_geom_bond_distance
_geom_bond_site_symmetry_2
_geom_bond_publ_flag
Nd1 O1 2.410(3) . ?
Nd1 O2 2.493(3) . ?
Nd1 O3 2.533(3) . ?
Nd1 O4 2.560(3) . ?
Nd1 O6 2.522(3) . ?
Nd1 O7 2.575(3) . ?
Nd1 O9 2.533(3) . ?
Nd1 O10 2.524(3) . ?
Nd1 N1 2.640(4) . ?
Nd1 N2 2.643(3) . ?
Nd1 N6 2.962(4) . ?
Nd1 N7 2.954(4) . ?
O1 C14 1.252(5) . ?
O2 C13 1.247(5) . ?
O3 N5 1.254(5) . ?
O4 N5 1.269(5) . ?
O5 N5 1.224(5) . ?
O6 N6 1.268(5) . ?
O7 N6 1.267(5) . ?
O8 N6 1.219(5) . ?
O9 N7 1.265(5) . ?
O10 N7 1.278(4) . ?
O11 N7 1.222(5) . ?
N1 C1 1.331(5) . ?
N1 C5 1.352(5) . ?
N2 C6 1.355(5) . ?
N2 C12 1.341(5) . ?
N3 C14 1.327(5) . ?
N3 C15 1.456(5) . ?
N3 C25 1.490(5) . ?
N4 C13 1.332(5) . ?
N4 C27 1.462(5) . ?
N4 C37 1.483(5) . ?
C1 C2 1.404(6) . ?
C1 C14 1.511(6) . ?
C2 H2 0.9500 . ?
C2 C3 1.368(6) . ?
C3 H3 0.9500 . ?
C3 C4 1.408(6) . ?
C4 C5 1.410(6) . ?
C4 C9 1.437(6) . ?
C5 C6 1.452(6) . ?
C6 C7 1.401(6) . ?
C7 C8 1.432(6) . ?
C7 C10 1.405(6) . ?
C8 H8 0.9500 . ?
C8 C9 1.345(6) . ?
C9 H9 0.9500 . ?
C10 H10 0.9500 . ?
C10 C11 1.374(6) . ?
C11 H11 0.9500 . ?
C11 C12 1.397(6) . ?
C12 C13 1.508(6) . ?
C15 C16 1.399(6) . ?
C15 C20 1.405(6) . ?
C16 C17 1.392(6) . ?
C16 C23 1.508(6) . ?
C17 H17 0.9500 . ?
C17 C18 1.383(6) . ?
C18 H18 0.9500 . ?
C18 C19 1.377(6) . ?
C19 H19 0.9500 . ?
C19 C20 1.382(6) . ?
C20 C21 1.504(6) . ?
C21 H21A 0.9900 . ?
C21 H21B 0.9900 . ?
C21 C22 1.529(6) . ?
C22 H22A 0.9800 . ?
C22 H22B 0.9800 . ?
C22 H22C 0.9800 . ?
C23 H23A 0.9900 . ?
C23 H23B 0.9900 . ?
C23 C24 1.528(6) . ?
C24 H24A 0.9800 . ?
C24 H24B 0.9800 . ?
C24 H24C 0.9800 . ?
C25 H25A 0.9900 . ?
C25 H25B 0.9900 . ?
C25 C26 1.510(6) . ?
C26 H26A 0.9800 . ?
C26 H26B 0.9800 . ?
C26 H26C 0.9800 . ?
C27 C28 1.408(6) . ?
C27 C32 1.391(6) . ?
C28 C29 1.390(6) . ?
C28 C35 1.514(6) . ?
C29 H29 0.9500 . ?
C29 C30 1.386(6) . ?
C30 H30 0.9500 . ?
C30 C31 1.373(6) . ?
C31 H31 0.9500 . ?
C31 C32 1.394(6) . ?
C32 C33 1.516(6) . ?
C33 H33A 0.9900 . ?
C33 H33B 0.9900 . ?
C33 C34 1.535(7) . ?
C34 H34A 0.9800 . ?
C34 H34B 0.9800 . ?
C34 H34C 0.9800 . ?
C35 H35A 0.9900 . ?
C35 H35B 0.9900 . ?
C35 C36 1.518(6) . ?
C36 H36A 0.9800 . ?
C36 H36B 0.9800 . ?
C36 H36C 0.9800 . ?
C37 H37A 0.9900 . ?
C37 H37B 0.9900 . ?
C37 C38 1.516(6) . ?
C38 H38A 0.9800 . ?
C38 H38B 0.9800 . ?
C38 H38C 0.9800 . ?
N8 C40 1.130(7) . ?
C39 H39A 0.9800 . ?
C39 H39B 0.9800 . ?
C39 H39C 0.9800 . ?
C39 C40 1.456(9) . ?
N9 C42 1.123(7) . ?
C41 H41A 0.9800 . ?
C41 H41B 0.9800 . ?
C41 H41C 0.9800 . ?
C41 C42 1.448(9) . ?

loop_
_geom_torsion_atom_site_label_1
_geom_torsion_atom_site_label_2
_geom_torsion_atom_site_label_3
_geom_torsion_atom_site_label_4
_geom_torsion
_geom_torsion_site_symmetry_1
_geom_torsion_site_symmetry_2
_geom_torsion_site_symmetry_3
_geom_torsion_site_symmetry_4
_geom_torsion_publ_flag
Nd1 O1 C14 N3 -160.0(3) . . . . ?
Nd1 O1 C14 C1 18.3(5) . . . . ?
Nd1 O2 C13 N4 -139.7(3) . . . . ?
Nd1 O2 C13 C12 39.5(5) . . . . ?
Nd1 O3 N5 O4 0.6(4) . . . . ?
Nd1 O3 N5 O5 -179.4(4) . . . . ?
Nd1 O4 N5 O3 -0.6(4) . . . . ?
Nd1 O4 N5 O5 179.4(4) . . . . ?
Nd1 O6 N6 O7 12.7(4) . . . . ?
Nd1 O6 N6 O8 -166.3(4) . . . . ?
Nd1 O7 N6 O6 -12.3(4) . . . . ?
Nd1 O7 N6 O8 166.7(4) . . . . ?
Nd1 O9 N7 O10 -7.3(4) . . . . ?
Nd1 O9 N7 O11 171.5(4) . . . . ?
Nd1 O10 N7 O9 7.3(4) . . . . ?
Nd1 O10 N7 O11 -171.5(4) . . . . ?
Nd1 N1 C1 C2 -165.3(3) . . . . ?
Nd1 N1 C1 C14 12.4(4) . . . . ?
Nd1 N1 C5 C4 171.7(3) . . . . ?
Nd1 N1 C5 C6 -9.7(5) . . . . ?
Nd1 N2 C6 C5 -1.2(5) . . . . ?
Nd1 N2 C6 C7 178.2(3) . . . . ?
Nd1 N2 C12 C11 -174.5(3) . . . . ?
Nd1 N2 C12 C13 1.6(4) . . . . ?
N1 C1 C2 C3 -6.0(6) . . . . ?
N1 C1 C14 O1 -18.9(5) . . . . ?
N1 C1 C14 N3 159.4(4) . . . . ?
N1 C5 C6 N2 7.0(6) . . . . ?
N1 C5 C6 C7 -172.4(4) . . . . ?
N2 C6 C7 C8 176.7(4) . . . . ?
N2 C6 C7 C10 -3.9(6) . . . . ?
N2 C12 C13 O2 -25.4(5) . . . . ?
N2 C12 C13 N4 153.9(4) . . . . ?
N3 C15 C16 C17 -178.1(4) . . . . ?
N3 C15 C16 C23 0.3(6) . . . . ?
N3 C15 C20 C19 178.3(4) . . . . ?
N3 C15 C20 C21 -1.9(6) . . . . ?
N4 C27 C28 C29 170.7(4) . . . . ?
N4 C27 C28 C35 -12.4(6) . . . . ?
N4 C27 C32 C31 -170.9(4) . . . . ?
N4 C27 C32 C33 10.0(7) . . . . ?
C1 N1 C5 C4 0.9(6) . . . . ?
C1 N1 C5 C6 179.6(4) . . . . ?
C1 C2 C3 C4 -0.1(6) . . . . ?
C2 C1 C14 O1 158.7(4) . . . . ?
C2 C1 C14 N3 -23.0(6) . . . . ?
C2 C3 C4 C5 5.9(6) . . . . ?
C2 C3 C4 C9 -175.5(4) . . . . ?
C3 C4 C5 N1 -6.5(6) . . . . ?
C3 C4 C5 C6 174.8(4) . . . . ?
C3 C4 C9 C8 -179.7(4) . . . . ?
C4 C5 C6 N2 -174.2(4) . . . . ?
C4 C5 C6 C7 6.4(6) . . . . ?
C5 N1 C1 C2 5.6(6) . . . . ?
C5 N1 C1 C14 -176.7(3) . . . . ?
C5 C4 C9 C8 -1.1(6) . . . . ?
C5 C6 C7 C8 -3.9(6) . . . . ?
C5 C6 C7 C10 175.4(4) . . . . ?
C6 N2 C12 C11 2.7(6) . . . . ?
C6 N2 C12 C13 178.8(3) . . . . ?
C6 C7 C8 C9 -1.2(7) . . . . ?
C6 C7 C10 C11 3.3(6) . . . . ?
C7 C8 C9 C4 3.8(7) . . . . ?
C7 C10 C11 C12 0.1(6) . . . . ?
C8 C7 C10 C11 -177.5(4) . . . . ?
C9 C4 C5 N1 174.8(4) . . . . ?
C9 C4 C5 C6 -3.9(6) . . . . ?
C10 C7 C8 C9 179.5(4) . . . . ?
C10 C11 C12 N2 -3.3(6) . . . . ?
C10 C11 C12 C13 -178.7(4) . . . . ?
C11 C12 C13 O2 150.5(4) . . . . ?
C11 C12 C13 N4 -30.2(6) . . . . ?
C12 N2 C6 C5 -178.3(4) . . . . ?
C12 N2 C6 C7 1.0(6) . . . . ?
C13 N4 C27 C28 113.2(5) . . . . ?
C13 N4 C27 C32 -72.9(6) . . . . ?
C13 N4 C37 C38 85.2(5) . . . . ?
C14 N3 C15 C16 114.7(5) . . . . ?
C14 N3 C15 C20 -65.1(5) . . . . ?
C14 N3 C25 C26 81.3(5) . . . . ?
C14 C1 C2 C3 176.6(4) . . . . ?
C15 N3 C14 O1 162.5(4) . . . . ?
C15 N3 C14 C1 -15.7(6) . . . . ?
C15 N3 C25 C26 -86.9(5) . . . . ?
C15 C16 C17 C18 -0.2(6) . . . . ?
C15 C16 C23 C24 112.8(5) . . . . ?
C15 C20 C21 C22 117.7(5) . . . . ?
C16 C15 C20 C19 -1.5(6) . . . . ?
C16 C15 C20 C21 178.3(4) . . . . ?
C16 C17 C18 C19 -1.6(7) . . . . ?
C17 C16 C23 C24 -68.8(5) . . . . ?
C17 C18 C19 C20 1.8(7) . . . . ?
C18 C19 C20 C15 -0.3(6) . . . . ?
C18 C19 C20 C21 179.9(4) . . . . ?
C19 C20 C21 C22 -62.5(5) . . . . ?
C20 C15 C16 C17 1.7(6) . . . . ?
C20 C15 C16 C23 -179.8(4) . . . . ?
C23 C16 C17 C18 -178.7(4) . . . . ?
C25 N3 C14 O1 -4.8(6) . . . . ?
C25 N3 C14 C1 177.0(4) . . . . ?
C25 N3 C15 C16 -77.8(5) . . . . ?
C25 N3 C15 C20 102.3(4) . . . . ?
C27 N4 C13 O2 170.4(4) . . . . ?
C27 N4 C13 C12 -8.8(6) . . . . ?
C27 N4 C37 C38 -86.3(5) . . . . ?
C27 C28 C29 C30 1.0(7) . . . . ?
C27 C28 C35 C36 171.3(4) . . . . ?
C27 C32 C33 C34 109.2(5) . . . . ?
C28 C27 C32 C31 2.7(7) . . . . ?
C28 C27 C32 C33 -176.5(4) . . . . ?
C28 C29 C30 C31 1.3(7) . . . . ?
C29 C28 C35 C36 -12.0(6) . . . . ?
C29 C30 C31 C32 -1.7(7) . . . . ?
C30 C31 C32 C27 -0.2(7) . . . . ?
C30 C31 C32 C33 179.0(4) . . . . ?
C31 C32 C33 C34 -70.0(5) . . . . ?
C32 C27 C28 C29 -3.0(7) . . . . ?
C32 C27 C28 C35 173.8(4) . . . . ?
C35 C28 C29 C30 -175.8(4) . . . . ?
C37 N4 C13 O2 0.1(6) . . . . ?
C37 N4 C13 C12 -179.1(4) . . . . ?
C37 N4 C27 C28 -76.2(5) . . . . ?
C37 N4 C27 C32 97.7(5) . . . . ?
